data_7027754
loop_
_publ_author_name
'Dahlenburg, Lutz'
'Herbst, Konrad'

_publ_section_title
;
 Rhodium and iridium complexes with 2-(diphenylphosphanyl)anilido ligands:
 reactions with phenylacetylene and dimethyl
 acetylenedicarboxylate&#x200A;&#x2020;
;
_journal_issue 22
_journal_name_full 'Journal of the Chemical Society, Dalton Transactions'
_journal_page_first 3935
_journal_paper_doi 10.1039/a906430c
_journal_year 1999
_chemical_compound_source 'synthesis as described'
_chemical_formula_moiety 'C44 H40 Ir1 N1 O6 P2'
_chemical_formula_structural 'C44 H40 IR N O6 P2'
_chemical_formula_sum 'C44 H40 Ir N O6 P2'
_chemical_formula_weight 932.91
_chemical_name_systematic
;
 [1,2-Bis(methoxycarbonyl)vinyl-C,O-][2-(diphenylphosphanyl)phenylamido-N,P]-
 methoxycarbonyl(triphenylphosphane)iridium(III)
;
_space_group_IT_number 14
_symmetry_cell_setting monoclinic
_symmetry_Int_Tables_number 14
_symmetry_space_group_name_Hall '-P 2yn'
_symmetry_space_group_name_H-M 'P 1 21/n 1'
_atom_sites_solution_hydrogens geom
_atom_sites_solution_primary direct
_atom_sites_solution_secondary difmap
_audit_creation_date 1999-07-16T10:56:34-00:00
_audit_creation_method 'WinGX routine CIF_UPDATE'
_cell_angle_alpha 90
_cell_angle_beta 98.093(7)
_cell_angle_gamma 90
_cell_formula_units_Z 4
_cell_length_a 13.3200(10)
_cell_length_b 18.325(9)
_cell_length_c 16.1970(10)
_cell_measurement_reflns_used 25
_cell_measurement_temperature 293(2)
_cell_measurement_theta_max 14.3
_cell_measurement_theta_min 8.1
_cell_measurement_wavelength 0.71073
_cell_volume 3914(2)
_computing_cell_refinement 'CAD4 Express (Enraf Nonius, 1994)'
_computing_data_collection 'CAD4 Express (Enraf Nonius, 1994)'
_computing_data_reduction 'XCAD4 (Harms & Wocadlo, 1995)'
_computing_molecular_graphics 'Ortep-3 for Windows (Farrugia, 1997)'
_computing_publication_material 'WinGX publication routines (Farrugia, 1998)'
_computing_structure_refinement 'SHELXL-97 (Sheldrick, 1997)'
_computing_structure_solution 'SIR-97 (Altomare et al., 1997)'
_diffrn_ambient_temperature 293(2)
_diffrn_detector 'scintillation LiI'
_diffrn_detector_dtime 1.195
_diffrn_measured_fraction_theta_full 0.999
_diffrn_measured_fraction_theta_max 0.999
_diffrn_measurement_device '\k-geometry diffractometer'
_diffrn_measurement_device_type 'Enraf Nonius TurboCAD4'
_diffrn_measurement_method 'non-profiled omega/2theta scans'
_diffrn_radiation_monochromator graphite
_diffrn_radiation_type MoK\a
_diffrn_radiation_wavelength 0.71073
_diffrn_reflns_av_R_equivalents 0.0378
_diffrn_reflns_av_sigmaI/netI 0.0799
_diffrn_reflns_limit_h_max 15
_diffrn_reflns_limit_h_min -15
_diffrn_reflns_limit_k_max 21
_diffrn_reflns_limit_k_min -1
_diffrn_reflns_limit_l_max 19
_diffrn_reflns_limit_l_min -1
_diffrn_reflns_number 8169
_diffrn_reflns_theta_full 24.98
_diffrn_reflns_theta_max 24.98
_diffrn_reflns_theta_min 2.54
_diffrn_source 'Enraf Nonius FR590'
_diffrn_standards_decay_% 4
_diffrn_standards_interval_time 60
_diffrn_standards_number 3
_exptl_absorpt_coefficient_mu 3.543
_exptl_absorpt_correction_T_max 0.7648
_exptl_absorpt_correction_T_min 0.2416
_exptl_absorpt_correction_type psi-scan
_exptl_absorpt_process_details
;
 North A.C.T., Phillips D.C. & Mathews F.S. (1968) Acta. Cryst. A24, 351
 Number of psi-scan sets used was   5
 Theta correction was applied.
 Averaged transmission function was used.
 No Fourier smoothing was applied.
;
_exptl_crystal_colour orange
_exptl_crystal_density_diffrn 1.583
_exptl_crystal_density_method 'not measured'
_exptl_crystal_description platelet
_exptl_crystal_F_000 1864
_exptl_crystal_size_max 0.56
_exptl_crystal_size_mid 0.31
_exptl_crystal_size_min 0.08
_refine_diff_density_max 0.78
_refine_diff_density_min -0.443
_refine_diff_density_rms 0.117
_refine_ls_extinction_method none
_refine_ls_goodness_of_fit_all 1.051
_refine_ls_goodness_of_fit_ref 1.051
_refine_ls_hydrogen_treatment mixed
_refine_ls_matrix_type full
_refine_ls_number_parameters 490
_refine_ls_number_reflns 6873
_refine_ls_number_restraints 0
_refine_ls_restrained_S_all 1.051
_refine_ls_R_factor_all 0.0918
_refine_ls_R_factor_gt 0.0422
_refine_ls_shift/su_max 0.002
_refine_ls_shift/su_mean 0
_refine_ls_structure_factor_coef Fsqd
_refine_ls_weighting_scheme calc
_refine_ls_wR_factor_all 0.0734
_refine_ls_wR_factor_gt 0.0621
_refine_ls_wR_factor_ref 0.0735
_reflns_number_gt 4605
_reflns_number_total 6873
_reflns_threshold_expression >2sigma(I)
_cod_data_source_file 906430csup1.cif
_cod_data_source_block herb09
_cod_original_sg_symbol_H-M 'P 21/n'
_cod_database_code 7027754
_diffrn_standards_decay_corr_max 1.079
_diffrn_standards_decay_corr_min 0.97

loop_
_symmetry_equiv_pos_as_xyz
'x, y, z'
'-x+1/2, y+1/2, -z+1/2'
'-x, -y, -z'
'x-1/2, -y-1/2, z-1/2'

loop_
_atom_site_label
_atom_site_type_symbol
_atom_site_fract_x
_atom_site_fract_y
_atom_site_fract_z
_atom_site_U_iso_or_equiv
_atom_site_adp_type
_atom_site_occupancy
_atom_site_symmetry_multiplicity
_atom_site_calc_flag
_atom_site_refinement_flags
Ir Ir 0.103858(19) 0.213880(14) 0.285655(16) 0.03695(8) Uani 1 1 d .
P1 P 0.24031(13) 0.16090(10) 0.23346(11) 0.0422(4) Uani 1 1 d .
P2 P -0.00878(12) 0.28119(10) 0.35531(10) 0.0394(4) Uani 1 1 d .
O1 O 0.1102(4) 0.2997(3) 0.1366(3) 0.0605(14) Uani 1 1 d .
O2 O -0.0431(3) 0.2597(2) 0.1550(3) 0.0540(13) Uani 1 1 d .
O3 O 0.1336(3) 0.1501(3) 0.4061(3) 0.0499(12) Uani 1 1 d .
O4 O 0.0774(4) 0.0481(3) 0.4627(3) 0.0858(18) Uani 1 1 d .
O5 O -0.1379(4) 0.0848(3) 0.1775(3) 0.0791(18) Uani 1 1 d .
O6 O -0.0006(4) 0.1079(3) 0.1185(3) 0.0699(16) Uani 1 1 d .
N N 0.2170(4) 0.2926(3) 0.3206(3) 0.0485(14) Uani 1 1 d .
H0 H 0.2058 0.326 0.3555 0.058 Uiso 1 1 calc R
C1 C 0.0592(5) 0.2649(3) 0.1787(4) 0.0432(17) Uani 1 1 d .
C2 C -0.0827(6) 0.2994(5) 0.0807(5) 0.086(3) Uani 1 1 d .
H2A H -0.1553 0.2958 0.0718 0.103 Uiso 1 1 calc R
H2B H -0.0559 0.2791 0.0337 0.103 Uiso 1 1 calc R
H2C H -0.0632 0.3498 0.0871 0.103 Uiso 1 1 calc R
C3 C 0.0789(6) 0.0942(4) 0.3996(5) 0.059(2) Uani 1 1 d .
C4 C 0.0133(5) 0.0769(4) 0.3243(4) 0.0550(19) Uani 1 1 d .
H4 H -0.0266 0.0351 0.319 0.066 Uiso 1 1 calc R
C5 C 0.0131(5) 0.1251(4) 0.2619(4) 0.0426(17) Uani 1 1 d .
C6 C -0.0511(6) 0.1037(4) 0.1824(5) 0.0513(19) Uani 1 1 d .
C7 C 0.1423(7) 0.0640(5) 0.5390(5) 0.113(4) Uani 1 1 d .
H7A H 0.1402 0.0242 0.5773 0.135 Uiso 1 1 calc R
H7B H 0.1195 0.1078 0.5631 0.135 Uiso 1 1 calc R
H7C H 0.2105 0.0706 0.5277 0.135 Uiso 1 1 calc R
C8 C -0.0552(6) 0.0923(5) 0.0379(5) 0.100(3) Uani 1 1 d .
H8A H -0.0111 0.0984 -0.0037 0.12 Uiso 1 1 calc R
H8B H -0.1117 0.1251 0.0266 0.12 Uiso 1 1 calc R
H8C H -0.0795 0.0429 0.0367 0.12 Uiso 1 1 calc R
C9 C 0.3306(5) 0.2340(3) 0.2425(4) 0.0446(18) Uani 1 1 d .
C10 C 0.3062(5) 0.2927(4) 0.2906(4) 0.0449(16) Uani 1 1 d .
C11 C 0.3785(5) 0.3488(4) 0.3050(4) 0.056(2) Uani 1 1 d .
H11 H 0.366 0.3883 0.3381 0.068 Uiso 1 1 calc R
C12 C 0.4662(6) 0.3463(5) 0.2713(5) 0.074(2) Uani 1 1 d .
H12 H 0.5121 0.3846 0.2815 0.088 Uiso 1 1 calc R
C13 C 0.4895(5) 0.2889(5) 0.2225(5) 0.079(2) Uani 1 1 d .
H13 H 0.5498 0.2884 0.1997 0.095 Uiso 1 1 calc R
C14 C 0.4216(5) 0.2326(4) 0.2085(5) 0.064(2) Uani 1 1 d .
H14 H 0.436 0.193 0.1762 0.077 Uiso 1 1 calc R
C15 C 0.2395(5) 0.1196(4) 0.1313(4) 0.0512(19) Uani 1 1 d .
C16 C 0.1987(5) 0.1558(4) 0.0601(4) 0.063(2) Uani 1 1 d .
H16 H 0.1719 0.2022 0.065 0.076 Uiso 1 1 calc R
C17 C 0.1960(6) 0.1259(6) -0.0178(5) 0.080(3) Uani 1 1 d .
H17 H 0.167 0.1518 -0.0646 0.096 Uiso 1 1 calc R
C18 C 0.2363(6) 0.0575(5) -0.0265(5) 0.074(3) Uani 1 1 d .
H18 H 0.2335 0.0363 -0.079 0.089 Uiso 1 1 calc R
C19 C 0.2804(6) 0.0214(5) 0.0430(6) 0.079(3) Uani 1 1 d .
H19 H 0.3091 -0.0244 0.0376 0.095 Uiso 1 1 calc R
C20 C 0.2830(5) 0.0518(4) 0.1210(5) 0.063(2) Uani 1 1 d .
H20 H 0.3142 0.0266 0.1675 0.076 Uiso 1 1 calc R
C21 C 0.2902(5) 0.0905(4) 0.3056(4) 0.0486(18) Uani 1 1 d .
C22 C 0.3676(6) 0.1060(4) 0.3710(5) 0.066(2) Uani 1 1 d .
H22 H 0.3989 0.1514 0.3739 0.079 Uiso 1 1 calc R
C23 C 0.3978(8) 0.0539(6) 0.4311(6) 0.098(3) Uani 1 1 d .
H23 H 0.4468 0.0651 0.4761 0.117 Uiso 1 1 calc R
C24 C 0.3552(9) -0.0141(6) 0.4240(7) 0.108(4) Uani 1 1 d .
H24 H 0.3784 -0.0499 0.4628 0.13 Uiso 1 1 calc R
C25 C 0.2786(8) -0.0307(5) 0.3606(7) 0.096(3) Uani 1 1 d .
H25 H 0.2492 -0.0768 0.3568 0.116 Uiso 1 1 calc R
C26 C 0.2464(6) 0.0221(4) 0.3033(5) 0.065(2) Uani 1 1 d .
H26 H 0.1932 0.0116 0.2614 0.079 Uiso 1 1 calc R
C27 C -0.0661(5) 0.3609(4) 0.2991(4) 0.0448(17) Uani 1 1 d .
C28 C -0.1679(6) 0.3769(4) 0.2889(4) 0.057(2) Uani 1 1 d .
H28 H -0.2121 0.3453 0.3106 0.068 Uiso 1 1 calc R
C29 C -0.2054(7) 0.4384(5) 0.2474(5) 0.081(3) Uani 1 1 d .
H29 H -0.2745 0.4485 0.2417 0.097 Uiso 1 1 calc R
C30 C -0.1409(9) 0.4848(5) 0.2145(5) 0.089(3) Uani 1 1 d .
H30 H -0.1661 0.5263 0.1856 0.107 Uiso 1 1 calc R
C31 C -0.0395(8) 0.4699(5) 0.2243(5) 0.080(3) Uani 1 1 d .
H31 H 0.0045 0.5017 0.2025 0.097 Uiso 1 1 calc R
C32 C -0.0021(6) 0.4083(4) 0.2663(5) 0.064(2) Uani 1 1 d .
H32 H 0.0671 0.3986 0.2725 0.076 Uiso 1 1 calc R
C33 C 0.0483(5) 0.3228(3) 0.4529(4) 0.0391(16) Uani 1 1 d .
C34 C 0.0011(5) 0.3805(4) 0.4862(4) 0.0515(18) Uani 1 1 d .
H34 H -0.0583 0.3994 0.457 0.062 Uiso 1 1 calc R
C35 C 0.0405(6) 0.4109(4) 0.5623(4) 0.056(2) Uani 1 1 d .
H35 H 0.0068 0.4492 0.5842 0.067 Uiso 1 1 calc R
C36 C 0.1280(6) 0.3849(4) 0.6048(4) 0.058(2) Uani 1 1 d .
H36 H 0.1554 0.4062 0.6551 0.069 Uiso 1 1 calc R
C37 C 0.1760(6) 0.3274(4) 0.5740(4) 0.063(2) Uani 1 1 d .
H37 H 0.2351 0.3089 0.6041 0.076 Uiso 1 1 calc R
C38 C 0.1373(5) 0.2965(4) 0.4981(4) 0.0545(19) Uani 1 1 d .
H38 H 0.1712 0.2578 0.4772 0.065 Uiso 1 1 calc R
C39 C -0.1159(5) 0.2312(3) 0.3852(4) 0.0449(17) Uani 1 1 d .
C40 C -0.1918(5) 0.2077(4) 0.3231(5) 0.060(2) Uani 1 1 d .
H40 H -0.1839 0.2138 0.2673 0.072 Uiso 1 1 calc R
C41 C -0.2782(6) 0.1756(4) 0.3429(6) 0.076(3) Uani 1 1 d .
H41 H -0.3298 0.1621 0.301 0.091 Uiso 1 1 calc R
C42 C -0.2882(7) 0.1636(5) 0.4253(7) 0.095(3) Uani 1 1 d .
H42 H -0.3474 0.143 0.4392 0.114 Uiso 1 1 calc R
C43 C -0.2108(8) 0.1818(5) 0.4863(6) 0.098(3) Uani 1 1 d .
H43 H -0.2161 0.1705 0.5415 0.118 Uiso 1 1 calc R
C44 C -0.1248(6) 0.2170(4) 0.4677(4) 0.065(2) Uani 1 1 d .
H44 H -0.0737 0.2308 0.51 0.078 Uiso 1 1 calc R

loop_
_atom_site_aniso_label
_atom_site_aniso_U_11
_atom_site_aniso_U_22
_atom_site_aniso_U_33
_atom_site_aniso_U_23
_atom_site_aniso_U_13
_atom_site_aniso_U_12
Ir 0.04003(13) 0.03456(13) 0.03681(13) -0.00039(17) 0.00730(9) -0.00047(17)
P1 0.0440(10) 0.0408(10) 0.0423(10) -0.0032(9) 0.0077(8) 0.0012(9)
P2 0.0410(9) 0.0396(9) 0.0382(9) -0.0006(9) 0.0078(7) 0.0009(10)
O1 0.076(3) 0.051(3) 0.059(3) 0.017(3) 0.023(3) -0.002(3)
O2 0.055(3) 0.058(3) 0.046(3) 0.012(2) -0.004(2) -0.007(2)
O3 0.057(3) 0.051(3) 0.042(3) 0.007(2) 0.007(2) -0.003(3)
O4 0.101(5) 0.090(4) 0.064(4) 0.038(3) 0.003(3) -0.025(4)
O5 0.054(3) 0.110(5) 0.072(4) -0.011(4) 0.006(3) -0.021(4)
O6 0.062(3) 0.094(4) 0.054(3) -0.025(3) 0.011(3) -0.018(3)
N 0.053(3) 0.044(3) 0.048(3) -0.013(3) 0.009(3) -0.003(3)
C1 0.055(4) 0.033(4) 0.041(4) -0.003(3) 0.002(3) 0.000(3)
C2 0.082(6) 0.091(7) 0.075(6) 0.035(5) -0.017(5) -0.006(5)
C3 0.062(5) 0.061(5) 0.058(5) 0.023(4) 0.017(4) 0.010(4)
C4 0.062(5) 0.046(4) 0.057(5) 0.003(4) 0.009(4) -0.019(4)
C5 0.034(4) 0.049(4) 0.047(4) -0.002(4) 0.012(3) -0.002(3)
C6 0.049(5) 0.041(4) 0.063(5) 0.000(4) 0.005(4) -0.001(4)
C7 0.136(9) 0.143(10) 0.054(6) 0.038(6) -0.003(6) -0.025(8)
C8 0.095(7) 0.144(9) 0.061(6) -0.039(6) 0.007(5) -0.021(7)
C9 0.038(4) 0.049(5) 0.048(4) 0.001(3) 0.010(3) 0.001(3)
C10 0.044(4) 0.045(4) 0.045(4) 0.001(4) 0.005(3) 0.000(4)
C11 0.056(5) 0.046(5) 0.064(5) -0.002(4) -0.001(4) -0.010(4)
C12 0.056(5) 0.071(6) 0.094(7) -0.001(5) 0.011(5) -0.031(5)
C13 0.046(4) 0.100(7) 0.094(6) -0.003(7) 0.018(4) -0.023(6)
C14 0.052(5) 0.073(6) 0.069(5) -0.009(5) 0.014(4) 0.007(4)
C15 0.044(4) 0.059(5) 0.053(5) -0.013(4) 0.014(4) -0.012(4)
C16 0.067(5) 0.075(6) 0.050(5) 0.005(5) 0.018(4) 0.008(5)
C17 0.080(6) 0.115(8) 0.049(5) -0.012(5) 0.016(5) -0.011(6)
C18 0.081(6) 0.094(7) 0.052(5) -0.032(5) 0.027(5) -0.037(6)
C19 0.088(7) 0.066(6) 0.090(7) -0.034(6) 0.035(6) -0.010(5)
C20 0.068(5) 0.065(5) 0.059(5) -0.017(4) 0.022(4) 0.005(4)
C21 0.049(4) 0.046(4) 0.050(5) -0.002(4) 0.006(4) 0.011(4)
C22 0.072(6) 0.062(5) 0.062(5) -0.007(5) 0.002(5) 0.020(4)
C23 0.115(8) 0.096(8) 0.075(7) -0.001(6) -0.015(6) 0.038(7)
C24 0.146(11) 0.081(8) 0.096(8) 0.040(7) 0.010(8) 0.033(8)
C25 0.106(8) 0.055(6) 0.127(9) 0.026(6) 0.013(7) 0.009(6)
C26 0.078(6) 0.052(5) 0.069(6) 0.009(4) 0.021(5) 0.014(5)
C27 0.059(5) 0.041(4) 0.033(4) -0.002(3) 0.005(3) 0.003(4)
C28 0.059(5) 0.058(5) 0.051(5) -0.006(4) 0.003(4) 0.017(4)
C29 0.095(7) 0.081(7) 0.064(6) -0.004(5) -0.002(5) 0.046(6)
C30 0.147(10) 0.050(6) 0.063(6) 0.005(5) -0.006(7) 0.030(6)
C31 0.119(8) 0.046(5) 0.075(6) 0.008(5) 0.008(6) -0.008(6)
C32 0.076(6) 0.042(4) 0.071(5) 0.005(4) 0.006(5) 0.000(4)
C33 0.046(4) 0.039(4) 0.035(4) 0.001(3) 0.013(3) 0.000(3)
C34 0.052(4) 0.050(5) 0.051(5) 0.003(4) 0.001(4) 0.000(4)
C35 0.064(5) 0.048(4) 0.057(5) -0.014(4) 0.014(4) 0.005(4)
C36 0.065(5) 0.066(5) 0.042(4) -0.013(4) 0.010(4) -0.008(4)
C37 0.064(5) 0.080(6) 0.043(5) -0.004(4) -0.002(4) 0.004(5)
C38 0.054(4) 0.058(5) 0.052(4) -0.010(4) 0.007(3) 0.006(4)
C39 0.051(4) 0.035(4) 0.053(4) 0.002(3) 0.019(4) 0.007(3)
C40 0.059(5) 0.060(5) 0.063(5) -0.010(5) 0.013(4) -0.009(5)
C41 0.066(6) 0.068(6) 0.099(7) -0.018(5) 0.028(5) -0.017(5)
C42 0.089(7) 0.078(7) 0.130(9) -0.008(7) 0.051(7) -0.040(6)
C43 0.134(9) 0.083(7) 0.083(7) 0.014(6) 0.038(7) -0.033(7)
C44 0.073(5) 0.066(5) 0.057(5) 0.010(5) 0.012(4) -0.011(5)

loop_
_atom_type_symbol
_atom_type_description
_atom_type_scat_dispersion_real
_atom_type_scat_dispersion_imag
_atom_type_scat_source
C C 0.0033 0.0016 'International Tables Vol C Tables 4.2.6.8 and 6.1.1.4'
H H 0 0 'International Tables Vol C Tables 4.2.6.8 and 6.1.1.4'
N N 0.0061 0.0033 'International Tables Vol C Tables 4.2.6.8 and 6.1.1.4'
O O 0.0106 0.006 'International Tables Vol C Tables 4.2.6.8 and 6.1.1.4'
P P 0.1023 0.0942 'International Tables Vol C Tables 4.2.6.8 and 6.1.1.4'
Ir Ir -1.4442 7.9887 'International Tables Vol C Tables 4.2.6.8 and 6.1.1.4'

loop_
_geom_angle_atom_site_label_1
_geom_angle_atom_site_label_2
_geom_angle_atom_site_label_3
_geom_angle
C1 Ir C5 96.6(3)
C1 Ir N 91.6(2)
C5 Ir N 169.8(2)
C1 Ir O3 172.5(2)
C5 Ir O3 77.1(2)
N Ir O3 95.16(18)
C1 Ir P1 91.9(2)
C5 Ir P1 94.11(18)
N Ir P1 79.45(15)
O3 Ir P1 92.68(12)
C1 Ir P2 92.22(19)
C5 Ir P2 96.21(18)
N Ir P2 89.57(15)
O3 Ir P2 84.46(12)
P1 Ir P2 168.38(6)
C9 P1 C21 107.5(3)
C9 P1 C15 107.7(3)
C21 P1 C15 104.2(3)
C9 P1 Ir 102.0(2)
C21 P1 Ir 107.4(2)
C15 P1 Ir 126.9(2)
C39 P2 C33 103.1(3)
C39 P2 C27 104.3(3)
C33 P2 C27 101.1(3)
C39 P2 Ir 116.2(2)
C33 P2 Ir 114.8(2)
C27 P2 Ir 115.4(2)
C1 O2 C2 115.7(5)
C3 O3 Ir 108.7(4)
C3 O4 C7 117.4(7)
C6 O6 C8 117.1(6)
C10 N Ir 122.6(5)
C10 N H0 118.7
Ir N H0 118.7
O1 C1 O2 119.6(6)
O1 C1 Ir 128.1(5)
O2 C1 Ir 112.2(5)
O2 C2 H2A 109.5
O2 C2 H2B 109.5
H2A C2 H2B 109.5
O2 C2 H2C 109.5
H2A C2 H2C 109.5
H2B C2 H2C 109.5
O3 C3 O4 121.8(7)
O3 C3 C4 122.0(6)
O4 C3 C4 116.1(7)
C5 C4 C3 115.6(6)
C5 C4 H4 122.2
C3 C4 H4 122.2
C4 C5 C6 114.7(6)
C4 C5 Ir 116.5(5)
C6 C5 Ir 128.8(5)
O5 C6 O6 124.2(7)
O5 C6 C5 124.2(7)
O6 C6 C5 111.7(6)
O4 C7 H7A 109.5
O4 C7 H7B 109.5
H7A C7 H7B 109.5
O4 C7 H7C 109.5
H7A C7 H7C 109.5
H7B C7 H7C 109.5
O6 C8 H8A 109.5
O6 C8 H8B 109.5
H8A C8 H8B 109.5
O6 C8 H8C 109.5
H8A C8 H8C 109.5
H8B C8 H8C 109.5
C10 C9 C14 121.2(6)
C10 C9 P1 114.6(5)
C14 C9 P1 124.2(6)
N C10 C9 119.3(6)
N C10 C11 124.0(7)
C9 C10 C11 116.7(6)
C12 C11 C10 121.1(7)
C12 C11 H11 119.4
C10 C11 H11 119.4
C11 C12 C13 122.2(7)
C11 C12 H12 118.9
C13 C12 H12 118.9
C14 C13 C12 118.3(7)
C14 C13 H13 120.9
C12 C13 H13 120.9
C13 C14 C9 120.5(7)
C13 C14 H14 119.7
C9 C14 H14 119.7
C16 C15 C20 116.9(7)
C16 C15 P1 120.9(6)
C20 C15 P1 122.2(6)
C17 C16 C15 122.4(8)
C17 C16 H16 118.8
C15 C16 H16 118.8
C16 C17 C18 119.7(9)
C16 C17 H17 120.1
C18 C17 H17 120.1
C19 C18 C17 119.0(8)
C19 C18 H18 120.5
C17 C18 H18 120.5
C18 C19 C20 120.8(8)
C18 C19 H19 119.6
C20 C19 H19 119.6
C19 C20 C15 121.0(8)
C19 C20 H20 119.5
C15 C20 H20 119.5
C26 C21 C22 117.9(7)
C26 C21 P1 121.1(6)
C22 C21 P1 120.7(6)
C23 C22 C21 120.3(8)
C23 C22 H22 119.9
C21 C22 H22 119.9
C24 C23 C22 119.5(9)
C24 C23 H23 120.2
C22 C23 H23 120.2
C23 C24 C25 121.3(9)
C23 C24 H24 119.4
C25 C24 H24 119.4
C26 C25 C24 118.7(9)
C26 C25 H25 120.7
C24 C25 H25 120.7
C25 C26 C21 122.2(8)
C25 C26 H26 118.9
C21 C26 H26 118.9
C28 C27 C32 118.3(7)
C28 C27 P2 124.4(6)
C32 C27 P2 117.3(6)
C29 C28 C27 121.3(8)
C29 C28 H28 119.3
C27 C28 H28 119.3
C28 C29 C30 119.7(9)
C28 C29 H29 120.1
C30 C29 H29 120.1
C31 C30 C29 119.7(9)
C31 C30 H30 120.2
C29 C30 H30 120.2
C30 C31 C32 120.4(9)
C30 C31 H31 119.8
C32 C31 H31 119.8
C27 C32 C31 120.5(8)
C27 C32 H32 119.7
C31 C32 H32 119.7
C34 C33 C38 117.6(6)
C34 C33 P2 120.2(5)
C38 C33 P2 122.2(5)
C33 C34 C35 121.3(7)
C33 C34 H34 119.4
C35 C34 H34 119.4
C36 C35 C34 120.1(7)
C36 C35 H35 120
C34 C35 H35 120
C35 C36 C37 120.0(7)
C35 C36 H36 120
C37 C36 H36 120
C36 C37 C38 120.4(7)
C36 C37 H37 119.8
C38 C37 H37 119.8
C37 C38 C33 120.6(7)
C37 C38 H38 119.7
C33 C38 H38 119.7
C44 C39 C40 119.2(7)
C44 C39 P2 122.0(6)
C40 C39 P2 118.8(5)
C41 C40 C39 120.8(7)
C41 C40 H40 119.6
C39 C40 H40 119.6
C40 C41 C42 119.7(8)
C40 C41 H41 120.2
C42 C41 H41 120.2
C43 C42 C41 119.8(9)
C43 C42 H42 120.1
C41 C42 H42 120.1
C42 C43 C44 121.3(9)
C42 C43 H43 119.4
C44 C43 H43 119.4
C39 C44 C43 119.0(7)
C39 C44 H44 120.5
C43 C44 H44 120.5

loop_
_geom_bond_atom_site_label_1
_geom_bond_atom_site_label_2
_geom_bond_distance
Ir C1 1.985(6)
Ir C5 2.032(6)
Ir N 2.105(5)
Ir O3 2.262(4)
Ir P1 2.3223(18)
Ir P2 2.3498(17)
P1 C9 1.793(6)
P1 C21 1.804(7)
P1 C15 1.818(7)
P2 C39 1.817(6)
P2 C33 1.822(6)
P2 C27 1.831(7)
O1 C1 1.210(7)
O2 C1 1.367(7)
O2 C2 1.440(7)
O3 C3 1.253(8)
O4 C3 1.328(8)
O4 C7 1.435(9)
O5 C6 1.199(8)
O6 C6 1.314(8)
O6 C8 1.431(8)
N C10 1.346(7)
N H0 0.86
C2 H2A 0.96
C2 H2B 0.96
C2 H2C 0.96
C3 C4 1.433(9)
C4 C5 1.342(8)
C4 H4 0.93
C5 C6 1.494(9)
C7 H7A 0.96
C7 H7B 0.96
C7 H7C 0.96
C8 H8A 0.96
C8 H8B 0.96
C8 H8C 0.96
C9 C10 1.392(9)
C9 C14 1.399(9)
C10 C11 1.406(9)
C11 C12 1.359(9)
C11 H11 0.93
C12 C13 1.376(11)
C12 H12 0.93
C13 C14 1.371(10)
C13 H13 0.93
C14 H14 0.93
C15 C16 1.374(9)
C15 C20 1.390(9)
C16 C17 1.372(9)
C16 H16 0.93
C17 C18 1.380(11)
C17 H17 0.93
C18 C19 1.366(11)
C18 H18 0.93
C19 C20 1.377(9)
C19 H19 0.93
C20 H20 0.93
C21 C26 1.381(9)
C21 C22 1.399(9)
C22 C23 1.382(10)
C22 H22 0.93
C23 C24 1.369(13)
C23 H23 0.93
C24 C25 1.376(12)
C24 H24 0.93
C25 C26 1.366(10)
C25 H25 0.93
C26 H26 0.93
C27 C28 1.374(9)
C27 C32 1.374(9)
C28 C29 1.370(10)
C28 H28 0.93
C29 C30 1.370(12)
C29 H29 0.93
C30 C31 1.365(11)
C30 H30 0.93
C31 C32 1.375(10)
C31 H31 0.93
C32 H32 0.93
C33 C34 1.379(8)
C33 C38 1.388(8)
C34 C35 1.387(9)
C34 H34 0.93
C35 C36 1.355(9)
C35 H35 0.93
C36 C37 1.361(9)
C36 H36 0.93
C37 C38 1.386(8)
C37 H37 0.93
C38 H38 0.93
C39 C44 1.383(9)
C39 C40 1.391(9)
C40 C41 1.370(9)
C40 H40 0.93
C41 C42 1.377(11)
C41 H41 0.93
C42 C43 1.366(11)
C42 H42 0.93
C43 C44 1.385(10)
C43 H43 0.93
C44 H44 0.93

loop_
_geom_torsion_atom_site_label_1
_geom_torsion_atom_site_label_2
_geom_torsion_atom_site_label_3
_geom_torsion_atom_site_label_4
_geom_torsion
C1 Ir P1 C9 79.8(3)
C5 Ir P1 C9 176.6(3)
N Ir P1 C9 -11.4(3)
O3 Ir P1 C9 -106.2(2)
P2 Ir P1 C9 -30.8(4)
C1 Ir P1 C21 -167.3(3)
C5 Ir P1 C21 -70.6(3)
N Ir P1 C21 101.4(3)
O3 Ir P1 C21 6.7(3)
P2 Ir P1 C21 82.1(4)
C1 Ir P1 C15 -43.4(4)
C5 Ir P1 C15 53.3(4)
N Ir P1 C15 -134.7(3)
O3 Ir P1 C15 130.6(3)
P2 Ir P1 C15 -154.1(4)
C1 Ir P2 C39 109.7(3)
C5 Ir P2 C39 12.9(3)
N Ir P2 C39 -158.7(3)
O3 Ir P2 C39 -63.5(3)
P1 Ir P2 C39 -139.7(4)
C1 Ir P2 C33 -129.9(3)
C5 Ir P2 C33 133.3(3)
N Ir P2 C33 -38.3(3)
O3 Ir P2 C33 56.9(3)
P1 Ir P2 C33 -19.3(4)
C1 Ir P2 C27 -12.9(3)
C5 Ir P2 C27 -109.7(3)
N Ir P2 C27 78.7(3)
O3 Ir P2 C27 173.9(3)
P1 Ir P2 C27 97.7(4)
C1 Ir O3 C3 31.8(18)
C5 Ir O3 C3 -1.8(5)
N Ir O3 C3 -175.0(5)
P1 Ir O3 C3 -95.4(5)
P2 Ir O3 C3 95.9(5)
C1 Ir N C10 -79.1(5)
C5 Ir N C10 64.1(14)
O3 Ir N C10 104.3(5)
P1 Ir N C10 12.6(5)
P2 Ir N C10 -171.3(5)
C2 O2 C1 O1 -1.8(9)
C2 O2 C1 Ir 176.0(5)
C5 Ir C1 O1 -141.5(6)
N Ir C1 O1 32.4(6)
O3 Ir C1 O1 -174.4(12)
P1 Ir C1 O1 -47.1(6)
P2 Ir C1 O1 122.0(6)
C5 Ir C1 O2 40.9(5)
N Ir C1 O2 -145.3(4)
O3 Ir C1 O2 8.0(19)
P1 Ir C1 O2 135.2(4)
P2 Ir C1 O2 -55.6(4)
Ir O3 C3 O4 -177.0(6)
Ir O3 C3 C4 2.1(8)
C7 O4 C3 O3 -0.9(11)
C7 O4 C3 C4 -179.9(7)
O3 C3 C4 C5 -1.1(11)
O4 C3 C4 C5 178.0(7)
C3 C4 C5 C6 176.5(6)
C3 C4 C5 Ir -0.7(8)
C1 Ir C5 C4 -174.5(5)
N Ir C5 C4 42.7(16)
O3 Ir C5 C4 1.3(5)
P1 Ir C5 C4 93.1(5)
P2 Ir C5 C4 -81.5(5)
C1 Ir C5 C6 8.8(6)
N Ir C5 C6 -134.1(12)
O3 Ir C5 C6 -175.4(6)
P1 Ir C5 C6 -83.6(6)
P2 Ir C5 C6 101.7(6)
C8 O6 C6 O5 3.3(11)
C8 O6 C6 C5 -177.0(6)
C4 C5 C6 O5 50.8(10)
Ir C5 C6 O5 -132.4(7)
C4 C5 C6 O6 -129.0(7)
Ir C5 C6 O6 47.8(8)
C21 P1 C9 C10 -100.6(5)
C15 P1 C9 C10 147.7(5)
Ir P1 C9 C10 12.2(5)
C21 P1 C9 C14 76.3(6)
C15 P1 C9 C14 -35.5(7)
Ir P1 C9 C14 -170.9(5)
Ir N C10 C9 -8.0(8)
Ir N C10 C11 172.4(5)
C14 C9 C10 N 178.6(6)
P1 C9 C10 N -4.4(8)
C14 C9 C10 C11 -1.7(10)
P1 C9 C10 C11 175.2(5)
N C10 C11 C12 -178.6(7)
C9 C10 C11 C12 1.8(10)
C10 C11 C12 C13 -0.7(12)
C11 C12 C13 C14 -0.5(13)
C12 C13 C14 C9 0.6(12)
C10 C9 C14 C13 0.6(11)
P1 C9 C14 C13 -176.0(6)
C9 P1 C15 C16 -71.0(6)
C21 P1 C15 C16 175.1(6)
Ir P1 C15 C16 49.9(7)
C9 P1 C15 C20 106.6(6)
C21 P1 C15 C20 -7.4(7)
Ir P1 C15 C20 -132.6(5)
C20 C15 C16 C17 2.9(11)
P1 C15 C16 C17 -179.4(6)
C15 C16 C17 C18 -0.8(12)
C16 C17 C18 C19 -1.5(13)
C17 C18 C19 C20 1.4(13)
C18 C19 C20 C15 0.9(12)
C16 C15 C20 C19 -3.0(11)
P1 C15 C20 C19 179.4(6)
C9 P1 C21 C26 -168.9(6)
C15 P1 C21 C26 -54.8(7)
Ir P1 C21 C26 82.0(6)
C9 P1 C21 C22 17.8(7)
C15 P1 C21 C22 131.9(6)
Ir P1 C21 C22 -91.3(6)
C26 C21 C22 C23 -0.5(11)
P1 C21 C22 C23 173.0(6)
C21 C22 C23 C24 3.4(14)
C22 C23 C24 C25 -3.7(17)
C23 C24 C25 C26 1.1(17)
C24 C25 C26 C21 2.0(14)
C22 C21 C26 C25 -2.2(12)
P1 C21 C26 C25 -175.7(7)
C39 P2 C27 C28 3.1(7)
C33 P2 C27 C28 -103.6(6)
Ir P2 C27 C28 131.9(5)
C39 P2 C27 C32 -178.0(5)
C33 P2 C27 C32 75.2(6)
Ir P2 C27 C32 -49.3(6)
C32 C27 C28 C29 -0.1(11)
P2 C27 C28 C29 178.7(5)
C27 C28 C29 C30 0.7(12)
C28 C29 C30 C31 -0.9(13)
C29 C30 C31 C32 0.7(14)
C28 C27 C32 C31 -0.1(11)
P2 C27 C32 C31 -179.0(6)
C30 C31 C32 C27 -0.1(13)
C39 P2 C33 C34 -72.7(6)
C27 P2 C33 C34 34.9(6)
Ir P2 C33 C34 159.9(5)
C39 P2 C33 C38 104.7(6)
C27 P2 C33 C38 -147.7(6)
Ir P2 C33 C38 -22.7(6)
C38 C33 C34 C35 -0.5(10)
P2 C33 C34 C35 177.0(5)
C33 C34 C35 C36 1.2(11)
C34 C35 C36 C37 -1.8(11)
C35 C36 C37 C38 1.7(11)
C36 C37 C38 C33 -1.0(11)
C34 C33 C38 C37 0.4(10)
P2 C33 C38 C37 -177.1(5)
C33 P2 C39 C44 -15.1(7)
C27 P2 C39 C44 -120.3(6)
Ir P2 C39 C44 111.4(6)
C33 P2 C39 C40 163.9(5)
C27 P2 C39 C40 58.7(6)
Ir P2 C39 C40 -69.6(6)
C44 C39 C40 C41 4.9(11)
P2 C39 C40 C41 -174.2(6)
C39 C40 C41 C42 -2.9(13)
C40 C41 C42 C43 -1.7(14)
C41 C42 C43 C44 4.4(15)
C40 C39 C44 C43 -2.2(11)
P2 C39 C44 C43 176.8(6)
C42 C43 C44 C39 -2.4(14)
